data_4036592
loop_
_publ_author_name
'Wakabayashi, Shigeharu'
'Hori, Yuka'
'Komeda, Seiji'
'Shimizu, Yuki'
'Ohki, Yasuhiro'
'Horiuchi, Misaki'
'Itoh, Takahito'
'Sugihara, Yoshikazu'
'Tatsumi, Kazuyuki'

_publ_section_title
;
 Self-Assembly of 4-(Diethylboryl)pyridine: Crystal Structures of the
 Cyclic Pentamer and Hexamer and Their Solvent-Dependent Selective
 Crystallization.
;
_journal_issue 6
_journal_name_full 'The Journal of organic chemistry'
_journal_page_first 2399
_journal_page_last 2404
_journal_paper_doi 10.1021/acs.joc.5b02886
_journal_volume 81
_journal_year 2016
_chemical_formula_moiety 'C58 H84 B6 N6 O1'
_chemical_formula_sum 'C58 H84 B6 N6 O'
_chemical_formula_weight 946.17
_space_group_IT_number 2
_space_group_name_Hall '-P 1'
_space_group_name_H-M_alt 'P -1'
_symmetry_cell_setting triclinic
_symmetry_space_group_name_H-M 'P -1'
_atom_sites_solution_hydrogens geom
_atom_sites_solution_primary direct
_atom_sites_solution_secondary difmap
_audit_creation_method SHELXL-97
_cell_angle_alpha 99.422(3)
_cell_angle_beta 93.603(4)
_cell_angle_gamma 108.495(5)
_cell_formula_units_Z 1
_cell_length_a 9.356(2)
_cell_length_b 11.498(3)
_cell_length_c 14.192(3)
_cell_measurement_reflns_used 3112
_cell_measurement_temperature 173(2)
_cell_measurement_theta_max 27.5
_cell_measurement_theta_min 3.2
_cell_volume 1417.5(6)
_computing_structure_refinement 'SHELXL-97 (Sheldrick, 1997)'
_computing_structure_solution 'SHELXS-97 (Sheldrick, 1990)'
_diffrn_ambient_temperature 173(2)
_diffrn_measured_fraction_theta_full 0.992
_diffrn_measured_fraction_theta_max 0.992
_diffrn_measurement_device_type 'Rigaku Pilatus 200K'
_diffrn_radiation_monochromator graphite
_diffrn_radiation_source 'fine-focus sealed tube'
_diffrn_radiation_type MoK\a
_diffrn_radiation_wavelength 0.71075
_diffrn_reflns_av_R_equivalents 0.0607
_diffrn_reflns_av_sigmaI/netI 0.0344
_diffrn_reflns_limit_h_max 12
_diffrn_reflns_limit_h_min -12
_diffrn_reflns_limit_k_max 14
_diffrn_reflns_limit_k_min -14
_diffrn_reflns_limit_l_max 18
_diffrn_reflns_limit_l_min -18
_diffrn_reflns_number 47179
_diffrn_reflns_theta_full 27.59
_diffrn_reflns_theta_max 27.59
_diffrn_reflns_theta_min 3.17
_exptl_absorpt_coefficient_mu 0.064
_exptl_absorpt_correction_T_max 1.000
_exptl_absorpt_correction_T_min 0.708
_exptl_absorpt_correction_type multi-scan
_exptl_crystal_colour Colorless
_exptl_crystal_density_diffrn 1.108
_exptl_crystal_density_method 'not measured'
_exptl_crystal_description Prism
_exptl_crystal_F_000 512
_exptl_crystal_size_max 0.20
_exptl_crystal_size_mid 0.20
_exptl_crystal_size_min 0.20
_refine_diff_density_max 0.528
_refine_diff_density_min -0.312
_refine_diff_density_rms 0.071
_refine_ls_extinction_method none
_refine_ls_goodness_of_fit_ref 1.053
_refine_ls_hydrogen_treatment mixed
_refine_ls_matrix_type full
_refine_ls_number_parameters 318
_refine_ls_number_reflns 6508
_refine_ls_number_restraints 10
_refine_ls_restrained_S_all 1.063
_refine_ls_R_factor_all 0.1106
_refine_ls_R_factor_gt 0.0850
_refine_ls_shift/su_max 0.000
_refine_ls_shift/su_mean 0.000
_refine_ls_structure_factor_coef Fsqd
_refine_ls_weighting_details 'calc w=1/[\s^2^(Fo^2^)+(0.1960P)^2^+0.0000P] where P=(Fo^2^+2Fc^2^)/3'
_refine_ls_weighting_scheme calc
_refine_ls_wR_factor_gt 0.2654
_refine_ls_wR_factor_ref 0.2857
_reflns_number_gt 4156
_reflns_number_total 6508
_reflns_threshold_expression >2sigma(I)
_cod_data_source_file jo5b02886_si_002.cif
_cod_data_source_block shelx
_cod_depositor_comments
;
The following automatic conversions were performed:

data item '_exptl_absorpt_correction_type' value 'Multi-scan' was
changed to 'multi-scan' in accordance with the
/home/saulius/struct/COD-crude-data/automatic-downloads/DataCite-retrospective/ACS/depositions/lib/dictionaries/cif_core.dic
dictionary named 'cif_core.dic' version 2.4.2 last updated on
2011-04-26.

Automatic conversion script
Id: cif_fix_values 6909 2019-04-08 15:41:33Z antanas 
;
_cod_original_cell_volume 1417.5(5)
_cod_original_formula_sum 'C58 H84 B6 N6 O1'
_cod_database_code 4036592

loop_
_symmetry_equiv_pos_as_xyz
'x, y, z'
'-x, -y, -z'

loop_
_atom_site_label
_atom_site_type_symbol
_atom_site_fract_x
_atom_site_fract_y
_atom_site_fract_z
_atom_site_U_iso_or_equiv
_atom_site_adp_type
_atom_site_occupancy
_atom_site_symmetry_multiplicity
_atom_site_calc_flag
_atom_site_refinement_flags
N1 N 0.2386(2) 1.22171(17) 0.85863(12) 0.0525(5) Uani 1 1 d .
C2 C 0.3875(3) 1.2443(2) 0.88471(15) 0.0549(6) Uani 1 1 d .
H2 H 0.4441 1.3220 0.9252 0.066 Uiso 1 1 calc R
C3 C 0.4618(3) 1.1618(2) 0.85627(15) 0.0541(6) Uani 1 1 d .
H3 H 0.5673 1.1846 0.8768 0.065 Uiso 1 1 calc R
C4 C 0.3864(3) 1.04471(19) 0.79773(14) 0.0484(5) Uani 1 1 d .
C5 C 0.2323(3) 1.0233(2) 0.77130(18) 0.0596(6) Uani 1 1 d .
H5 H 0.1734 0.9462 0.7309 0.071 Uiso 1 1 calc R
C6 C 0.1628(3) 1.1091(2) 0.80142(18) 0.0588(6) Uani 1 1 d .
H6 H 0.0575 1.0888 0.7814 0.071 Uiso 1 1 calc R
C7 C 0.4623(3) 0.8764(2) 0.87108(17) 0.0601(6) Uani 1 1 d .
H7A H 0.5038 0.8071 0.8569 0.072 Uiso 1 1 calc R
H7B H 0.5297 0.9379 0.9260 0.072 Uiso 1 1 calc R
C8 C 0.3081(3) 0.8245(3) 0.90311(19) 0.0694(7) Uani 1 1 d .
H8A H 0.2711 0.8933 0.9269 0.083 Uiso 1 1 calc R
H8B H 0.3157 0.7788 0.9547 0.083 Uiso 1 1 calc R
H8C H 0.2372 0.7677 0.8486 0.083 Uiso 1 1 calc R
C9 C 0.6462(3) 1.0047(3) 0.7563(2) 0.0718(8) Uani 1 1 d .
H9A H 0.6462 1.0560 0.7067 0.086 Uiso 1 1 calc R
H9B H 0.7056 1.0616 0.8158 0.086 Uiso 1 1 calc R
C10 C 0.7262(4) 0.9137(4) 0.7230(3) 0.1031(12) Uani 1 1 d .
H10A H 0.6666 0.8541 0.6657 0.124 Uiso 1 1 calc R
H10B H 0.7375 0.8685 0.7743 0.124 Uiso 1 1 calc R
H10C H 0.8267 0.9592 0.7073 0.124 Uiso 1 1 calc R
B1 B 0.4728(3) 0.9438(2) 0.77771(19) 0.0536(6) Uani 1 1 d .
N11 N 0.3879(2) 0.84247(17) 0.67981(13) 0.0519(5) Uani 1 1 d .
C12 C 0.3570(3) 0.7180(2) 0.67291(17) 0.0546(6) Uani 1 1 d .
H12A H 0.3696 0.6871 0.7299 0.065 Uiso 1 1 calc R
C13 C 0.3081(3) 0.6345(2) 0.58716(17) 0.0559(6) Uani 1 1 d .
H13 H 0.2873 0.5481 0.5873 0.067 Uiso 1 1 calc R
C14 C 0.2879(2) 0.6710(2) 0.50049(16) 0.0498(5) Uani 1 1 d .
C15 C 0.3178(3) 0.7994(2) 0.50905(18) 0.0598(6) Uani 1 1 d .
H15 H 0.3046 0.8317 0.4528 0.072 Uiso 1 1 calc R
C16 C 0.3659(3) 0.8814(2) 0.59668(17) 0.0579(6) Uani 1 1 d .
H16 H 0.3842 0.9679 0.5986 0.069 Uiso 1 1 calc R
C17 C 0.1343(3) 0.4344(2) 0.4082(2) 0.0693(7) Uani 1 1 d .
H17A H 0.1869 0.3981 0.4520 0.083 Uiso 1 1 calc R
H17B H 0.0461 0.4463 0.4384 0.083 Uiso 1 1 calc R
C18 C 0.0757(4) 0.3407(3) 0.3144(2) 0.0907(10) Uani 1 1 d .
H18A H 0.1613 0.3356 0.2795 0.109 Uiso 1 1 calc R
H18B H 0.0067 0.3675 0.2749 0.109 Uiso 1 1 calc R
H18C H 0.0210 0.2583 0.3280 0.109 Uiso 1 1 calc R
C19 C 0.4084(3) 0.5604(3) 0.3672(2) 0.0792(9) Uani 1 1 d .
H19A H 0.4458 0.5136 0.4101 0.095 Uiso 1 1 calc R
H19B H 0.3873 0.5098 0.3013 0.095 Uiso 1 1 calc R
C20 C 0.5328(4) 0.6793(5) 0.3679(3) 0.1080(13) Uani 1 1 d .
H20A H 0.5743 0.7206 0.4346 0.130 Uiso 1 1 calc R
H20B H 0.4928 0.7342 0.3364 0.130 Uiso 1 1 calc R
H20C H 0.6132 0.6614 0.3333 0.130 Uiso 1 1 calc R
B11 B 0.2498(3) 0.5710(3) 0.39981(19) 0.0565(7) Uani 1 1 d .
N21 N 0.1592(2) 0.62146(18) 0.32089(13) 0.0532(5) Uani 1 1 d .
C22 C 0.1855(3) 0.6150(2) 0.22865(17) 0.0600(6) Uani 1 1 d .
H22 H 0.2697 0.5917 0.2097 0.072 Uiso 1 1 calc R
C23 C 0.0947(3) 0.6411(2) 0.16027(17) 0.0610(6) Uani 1 1 d .
H23 H 0.1199 0.6360 0.0963 0.073 Uiso 1 1 calc R
C24 C -0.0323(3) 0.6745(2) 0.18110(15) 0.0491(5) Uani 1 1 d .
C25 C -0.0567(3) 0.6798(2) 0.27748(16) 0.0527(5) Uani 1 1 d .
H25 H -0.1410 0.7018 0.2980 0.063 Uiso 1 1 calc R
C26 C 0.0371(2) 0.6541(2) 0.34382(16) 0.0530(6) Uani 1 1 d .
H26 H 0.0152 0.6595 0.4085 0.064 Uiso 1 1 calc R
C27 C -0.2677(3) 0.5460(2) 0.05353(18) 0.0682(7) Uani 1 1 d .
H27A H -0.3400 0.5516 0.0019 0.082 Uiso 1 1 calc R
H27B H -0.2099 0.4941 0.0235 0.082 Uiso 1 1 calc R
C28 C -0.3594(4) 0.4777(2) 0.1255(2) 0.0789(9) Uani 1 1 d .
H28A H -0.4037 0.5334 0.1639 0.095 Uiso 1 1 calc R
H28B H -0.2925 0.4530 0.1681 0.095 Uiso 1 1 calc R
H28C H -0.4408 0.4031 0.0906 0.095 Uiso 1 1 calc R
C29 C -0.0543(4) 0.7529(4) 0.0148(2) 0.0878(9) Uani 1 1 d .
H29A H 0.0305 0.8275 0.0485 0.105 Uiso 1 1 calc R
H29B H -0.0089 0.6939 -0.0198 0.105 Uiso 1 1 calc R
C30 C -0.1412(5) 0.7923(5) -0.0581(3) 0.1091(13) Uani 1 1 d .
H30A H -0.1779 0.8576 -0.0260 0.131 Uiso 1 1 calc R
H30B H -0.2278 0.7203 -0.0910 0.131 Uiso 1 1 calc R
H30C H -0.0749 0.8251 -0.1053 0.131 Uiso 1 1 calc R
B21 B -0.1485(4) 0.6866(3) 0.09611(18) 0.0579(7) Uani 1 1 d .
O31 O 0.0078(13) 1.0627(9) 0.4920(10) 0.221(5) Uiso 0.50 1 d PD
C32 C -0.1368(13) 0.9552(15) 0.4783(15) 0.197(7) Uiso 0.50 1 d PD
C33 C -0.1070(14) 0.8513(11) 0.5196(12) 0.183(5) Uiso 0.50 1 d PD
C34 C 0.0551(13) 0.8927(11) 0.5405(9) 0.155(4) Uiso 0.50 1 d PD
C35 C 0.1140(16) 0.9930(18) 0.4789(16) 0.220(9) Uiso 0.50 1 d PD

loop_
_atom_site_aniso_label
_atom_site_aniso_U_11
_atom_site_aniso_U_22
_atom_site_aniso_U_33
_atom_site_aniso_U_23
_atom_site_aniso_U_13
_atom_site_aniso_U_12
N1 0.0677(12) 0.0446(10) 0.0399(9) 0.0001(7) -0.0026(8) 0.0172(9)
C2 0.0754(15) 0.0383(11) 0.0420(11) -0.0024(8) -0.0083(10) 0.0147(10)
C3 0.0623(14) 0.0449(12) 0.0444(11) 0.0017(9) -0.0111(9) 0.0098(10)
C4 0.0630(13) 0.0380(11) 0.0382(10) 0.0003(8) -0.0069(9) 0.0145(9)
C5 0.0641(14) 0.0418(12) 0.0603(14) -0.0071(10) -0.0110(11) 0.0123(10)
C6 0.0623(14) 0.0462(12) 0.0578(13) -0.0032(10) -0.0075(10) 0.0135(11)
C7 0.0767(16) 0.0540(13) 0.0478(12) -0.0019(10) -0.0114(11) 0.0287(12)
C8 0.091(2) 0.0640(16) 0.0532(14) 0.0088(11) 0.0036(13) 0.0280(14)
C9 0.0619(15) 0.0620(15) 0.0726(17) -0.0125(12) -0.0073(12) 0.0099(12)
C10 0.070(2) 0.103(3) 0.120(3) -0.012(2) 0.0023(18) 0.0249(18)
B1 0.0604(15) 0.0466(14) 0.0460(13) -0.0052(10) -0.0101(11) 0.0172(11)
N11 0.0560(11) 0.0440(10) 0.0492(10) -0.0023(8) -0.0048(8) 0.0157(8)
C12 0.0621(13) 0.0435(12) 0.0537(12) 0.0047(9) 0.0017(10) 0.0148(10)
C13 0.0609(13) 0.0422(12) 0.0587(13) 0.0019(10) 0.0033(10) 0.0137(10)
C14 0.0410(11) 0.0493(12) 0.0526(12) -0.0094(9) -0.0024(8) 0.0174(9)
C15 0.0713(15) 0.0534(13) 0.0509(13) 0.0002(10) -0.0099(11) 0.0237(11)
C16 0.0680(15) 0.0444(12) 0.0547(13) -0.0004(10) -0.0082(10) 0.0175(11)
C17 0.0770(17) 0.0530(14) 0.0695(16) -0.0089(11) -0.0155(13) 0.0249(12)
C18 0.105(2) 0.0594(17) 0.087(2) -0.0201(15) -0.0190(17) 0.0209(16)
C19 0.0640(16) 0.111(2) 0.0646(16) -0.0104(15) -0.0028(12) 0.0474(17)
C20 0.069(2) 0.157(4) 0.087(2) 0.003(2) 0.0190(17) 0.029(2)
B11 0.0548(14) 0.0565(15) 0.0535(14) -0.0126(11) -0.0055(11) 0.0261(12)
N21 0.0506(10) 0.0556(11) 0.0482(10) -0.0092(8) 0.0018(8) 0.0208(8)
C22 0.0584(13) 0.0661(15) 0.0532(13) -0.0074(11) 0.0086(10) 0.0267(11)
C23 0.0705(15) 0.0608(14) 0.0468(12) -0.0054(10) 0.0168(11) 0.0209(12)
C24 0.0587(13) 0.0415(11) 0.0422(11) -0.0040(8) 0.0038(9) 0.0165(9)
C25 0.0509(12) 0.0600(13) 0.0472(12) -0.0013(9) 0.0078(9) 0.0239(10)
C26 0.0527(12) 0.0624(14) 0.0422(11) -0.0031(9) 0.0048(9) 0.0238(10)
C27 0.0936(19) 0.0568(14) 0.0510(13) -0.0145(11) -0.0161(12) 0.0376(14)
C28 0.095(2) 0.0473(14) 0.0773(18) 0.0040(13) -0.0257(16) 0.0116(13)
C29 0.114(3) 0.107(2) 0.0601(17) 0.0230(16) 0.0286(16) 0.053(2)
C30 0.126(3) 0.152(4) 0.077(2) 0.048(2) 0.026(2) 0.069(3)
B21 0.0817(19) 0.0572(15) 0.0377(12) 0.0015(10) 0.0017(11) 0.0321(14)

loop_
_atom_type_symbol
_atom_type_description
_atom_type_scat_dispersion_real
_atom_type_scat_dispersion_imag
_atom_type_scat_source
B B 0.0013 0.0007 'International Tables Vol C Tables 4.2.6.8 and 6.1.1.4'
N N 0.0061 0.0033 'International Tables Vol C Tables 4.2.6.8 and 6.1.1.4'
C C 0.0033 0.0016 'International Tables Vol C Tables 4.2.6.8 and 6.1.1.4'
H H 0.0000 0.0000 'International Tables Vol C Tables 4.2.6.8 and 6.1.1.4'
O O 0.0106 0.0060 'International Tables Vol C Tables 4.2.6.8 and 6.1.1.4'

loop_
_geom_angle_atom_site_label_1
_geom_angle_atom_site_label_2
_geom_angle_atom_site_label_3
_geom_angle
_geom_angle_site_symmetry_1
_geom_angle_site_symmetry_3
C2 N1 C6 115.68(19) . .
C2 N1 B21 122.78(18) . 2_576
C6 N1 B21 121.0(2) . 2_576
N1 C2 C3 123.88(19) . .
N1 C2 H2 118.1 . .
C3 C2 H2 118.1 . .
C2 C3 C4 121.7(2) . .
C2 C3 H3 119.2 . .
C4 C3 H3 119.2 . .
C5 C4 C3 113.6(2) . .
C5 C4 B1 126.15(19) . .
C3 C4 B1 119.82(19) . .
C6 C5 C4 122.7(2) . .
C6 C5 H5 118.7 . .
C4 C5 H5 118.7 . .
N1 C6 C5 122.5(2) . .
N1 C6 H6 118.7 . .
C5 C6 H6 118.7 . .
C8 C7 B1 117.7(2) . .
C8 C7 H7A 107.9 . .
B1 C7 H7A 107.9 . .
C8 C7 H7B 107.9 . .
B1 C7 H7B 107.9 . .
H7A C7 H7B 107.2 . .
C7 C8 H8A 109.5 . .
C7 C8 H8B 109.5 . .
H8A C8 H8B 109.5 . .
C7 C8 H8C 109.5 . .
H8A C8 H8C 109.5 . .
H8B C8 H8C 109.5 . .
C10 C9 B1 115.9(3) . .
C10 C9 H9A 108.3 . .
B1 C9 H9A 108.3 . .
C10 C9 H9B 108.3 . .
B1 C9 H9B 108.3 . .
H9A C9 H9B 107.4 . .
C9 C10 H10A 109.5 . .
C9 C10 H10B 109.5 . .
H10A C10 H10B 109.5 . .
C9 C10 H10C 109.5 . .
H10A C10 H10C 109.5 . .
H10B C10 H10C 109.5 . .
C4 B1 C9 113.1(2) . .
C4 B1 N11 108.86(17) . .
C9 B1 N11 104.9(2) . .
C4 B1 C7 106.6(2) . .
C9 B1 C7 112.4(2) . .
N11 B1 C7 111.04(19) . .
C12 N11 C16 116.21(19) . .
C12 N11 B1 122.68(19) . .
C16 N11 B1 120.39(19) . .
N11 C12 C13 122.8(2) . .
N11 C12 H12A 118.6 . .
C13 C12 H12A 118.6 . .
C12 C13 C14 122.7(2) . .
C12 C13 H13 118.7 . .
C14 C13 H13 118.7 . .
C13 C14 C15 113.8(2) . .
C13 C14 B11 120.6(2) . .
C15 C14 B11 125.3(2) . .
C16 C15 C14 122.2(2) . .
C16 C15 H15 118.9 . .
C14 C15 H15 118.9 . .
N11 C16 C15 122.3(2) . .
N11 C16 H16 118.9 . .
C15 C16 H16 118.9 . .
C18 C17 B11 115.9(3) . .
C18 C17 H17A 108.3 . .
B11 C17 H17A 108.3 . .
C18 C17 H17B 108.3 . .
B11 C17 H17B 108.3 . .
H17A C17 H17B 107.4 . .
C17 C18 H18A 109.5 . .
C17 C18 H18B 109.5 . .
H18A C18 H18B 109.5 . .
C17 C18 H18C 109.5 . .
H18A C18 H18C 109.5 . .
H18B C18 H18C 109.5 . .
C20 C19 B11 117.1(3) . .
C20 C19 H19A 108.0 . .
B11 C19 H19A 108.0 . .
C20 C19 H19B 108.0 . .
B11 C19 H19B 108.0 . .
H19A C19 H19B 107.3 . .
C19 C20 H20A 109.5 . .
C19 C20 H20B 109.5 . .
H20A C20 H20B 109.5 . .
C19 C20 H20C 109.5 . .
H20A C20 H20C 109.5 . .
H20B C20 H20C 109.5 . .
C19 B11 C14 107.93(19) . .
C19 B11 C17 110.7(2) . .
C14 B11 C17 112.5(2) . .
C19 B11 N21 112.4(2) . .
C14 B11 N21 107.74(17) . .
C17 B11 N21 105.59(19) . .
C22 N21 C26 116.3(2) . .
C22 N21 B11 123.11(19) . .
C26 N21 B11 119.80(18) . .
N21 C22 C23 122.4(2) . .
N21 C22 H22 118.8 . .
C23 C22 H22 118.8 . .
C22 C23 C24 122.8(2) . .
C22 C23 H23 118.6 . .
C24 C23 H23 118.6 . .
C23 C24 C25 113.2(2) . .
C23 C24 B21 121.2(2) . .
C25 C24 B21 125.1(2) . .
C26 C25 C24 122.3(2) . .
C26 C25 H25 118.9 . .
C24 C25 H25 118.9 . .
N21 C26 C25 122.9(2) . .
N21 C26 H26 118.6 . .
C25 C26 H26 118.6 . .
C28 C27 B21 116.7(2) . .
C28 C27 H27A 108.1 . .
B21 C27 H27A 108.1 . .
C28 C27 H27B 108.1 . .
B21 C27 H27B 108.1 . .
H27A C27 H27B 107.3 . .
C27 C28 H28A 109.5 . .
C27 C28 H28B 109.5 . .
H28A C28 H28B 109.5 . .
C27 C28 H28C 109.5 . .
H28A C28 H28C 109.5 . .
H28B C28 H28C 109.5 . .
C30 C29 B21 117.0(3) . .
C30 C29 H29A 108.1 . .
B21 C29 H29A 108.1 . .
C30 C29 H29B 108.1 . .
B21 C29 H29B 108.1 . .
H29A C29 H29B 107.3 . .
C29 C30 H30A 109.5 . .
C29 C30 H30B 109.5 . .
H30A C30 H30B 109.5 . .
C29 C30 H30C 109.5 . .
H30A C30 H30C 109.5 . .
H30B C30 H30C 109.5 . .
C24 B21 N1 109.06(17) . 2_576
C24 B21 C27 107.0(2) . .
N1 B21 C27 110.3(2) 2_576 .
C24 B21 C29 110.4(2) . .
N1 B21 C29 106.4(2) 2_576 .
C27 B21 C29 113.6(2) . .
C34 O31 C33 81.4(11) 2_576 2_576
C34 O31 C35 84.8(12) 2_576 2_576
C33 O31 C35 156(2) 2_576 2_576
C34 O31 C32 154.6(15) 2_576 2_576
C33 O31 C32 73.5(10) 2_576 2_576
C35 O31 C32 120.1(13) 2_576 2_576
C34 O31 O31 138.7(16) 2_576 2_576
C33 O31 O31 135.7(15) 2_576 2_576
C35 O31 O31 64.9(8) 2_576 2_576
C32 O31 O31 64.1(8) 2_576 2_576
C34 O31 C35 145.7(15) 2_576 .
C33 O31 C35 86.1(11) 2_576 .
C35 O31 C35 115.5(10) 2_576 .
C32 O31 C35 30.3(11) 2_576 .
O31 O31 C35 50.6(8) 2_576 .
C34 O31 C32 85.6(11) 2_576 .
C33 O31 C32 163.1(14) 2_576 .
C35 O31 C32 29.9(12) 2_576 .
C32 O31 C32 118.2(9) 2_576 .
O31 O31 C32 54.1(8) 2_576 .
C35 O31 C32 98.9(8) . .
C35 C32 O31 84.0(17) 2_576 2_576
C35 C32 C33 102(2) 2_576 .
O31 C32 C33 47.8(7) 2_576 .
C35 C32 O31 56.8(15) 2_576 .
O31 C32 O31 61.8(9) 2_576 .
C33 C32 O31 108.6(8) . .
C35 C32 C34 62.2(14) 2_576 2_576
O31 C32 C34 97.4(10) 2_576 2_576
C33 C32 C34 144.5(9) . 2_576
O31 C32 C34 36.0(6) . 2_576
O31 C33 C34 45.2(8) 2_576 .
O31 C33 C32 58.6(9) 2_576 .
C34 C33 C32 103.7(8) . .
O31 C33 C35 53.9(8) 2_576 2_576
C34 C33 C35 94.0(9) . 2_576
C32 C33 C35 23.8(10) . 2_576
O31 C34 C33 53.5(9) 2_576 .
O31 C34 C35 53.7(10) 2_576 .
C33 C34 C35 105.0(9) . .
O31 C34 C32 58.4(9) 2_576 2_576
C33 C34 C32 111.2(7) . 2_576
C35 C34 C32 25.2(10) . 2_576
C32 C35 O31 93(2) 2_576 2_576
C32 C35 O31 65.6(15) 2_576 .
O31 C35 O31 64.5(10) 2_576 .
C32 C35 C34 93(2) 2_576 .
O31 C35 C34 41.5(7) 2_576 .
O31 C35 C34 101.6(9) . .
C32 C35 C33 54.7(14) 2_576 2_576
O31 C35 C33 104.0(13) 2_576 2_576
O31 C35 C33 40.0(6) . 2_576
C34 C35 C33 134.8(13) . 2_576

loop_
_geom_bond_atom_site_label_1
_geom_bond_atom_site_label_2
_geom_bond_distance
_geom_bond_site_symmetry_2
N1 C2 1.349(3) .
N1 C6 1.356(3) .
N1 B21 1.626(3) 2_576
C2 C3 1.370(3) .
C2 H2 0.9500 .
C3 C4 1.399(3) .
C3 H3 0.9500 .
C4 C5 1.398(3) .
C4 B1 1.611(3) .
C5 C6 1.373(3) .
C5 H5 0.9500 .
C6 H6 0.9500 .
C7 C8 1.506(4) .
C7 B1 1.634(4) .
C7 H7A 0.9900 .
C7 H7B 0.9900 .
C8 H8A 0.9800 .
C8 H8B 0.9800 .
C8 H8C 0.9800 .
C9 C10 1.502(5) .
C9 B1 1.620(4) .
C9 H9A 0.9900 .
C9 H9B 0.9900 .
C10 H10A 0.9800 .
C10 H10B 0.9800 .
C10 H10C 0.9800 .
B1 N11 1.632(3) .
N11 C12 1.353(3) .
N11 C16 1.355(3) .
C12 C13 1.371(3) .
C12 H12A 0.9500 .
C13 C14 1.384(3) .
C13 H13 0.9500 .
C14 C15 1.396(3) .
C14 B11 1.622(3) .
C15 C16 1.383(3) .
C15 H15 0.9500 .
C16 H16 0.9500 .
C17 C18 1.516(4) .
C17 B11 1.628(4) .
C17 H17A 0.9900 .
C17 H17B 0.9900 .
C18 H18A 0.9800 .
C18 H18B 0.9800 .
C18 H18C 0.9800 .
C19 C20 1.486(5) .
C19 B11 1.616(4) .
C19 H19A 0.9900 .
C19 H19B 0.9900 .
C20 H20A 0.9800 .
C20 H20B 0.9800 .
C20 H20C 0.9800 .
B11 N21 1.648(3) .
N21 C22 1.342(3) .
N21 C26 1.353(3) .
C22 C23 1.380(4) .
C22 H22 0.9500 .
C23 C24 1.394(3) .
C23 H23 0.9500 .
C24 C25 1.396(3) .
C24 B21 1.626(3) .
C25 C26 1.377(3) .
C25 H25 0.9500 .
C26 H26 0.9500 .
C27 C28 1.530(5) .
C27 B21 1.636(4) .
C27 H27A 0.9900 .
C27 H27B 0.9900 .
C28 H28A 0.9800 .
C28 H28B 0.9800 .
C28 H28C 0.9800 .
C29 C30 1.490(5) .
C29 B21 1.637(4) .
C29 H29A 0.9900 .
C29 H29B 0.9900 .
C30 H30A 0.9800 .
C30 H30B 0.9800 .
C30 H30C 0.9800 .
B21 N1 1.626(3) 2_576
O31 C34 1.028(14) 2_576
O31 C33 1.165(15) 2_576
O31 C35 1.249(17) 2_576
O31 C32 1.342(17) 2_576
O31 O31 1.460(19) 2_576
O31 C35 1.465(9) .
O31 C32 1.491(9) .
C32 C35 0.74(3) 2_576
C32 O31 1.342(17) 2_576
C32 C33 1.507(9) .
C32 C34 1.744(18) 2_576
C33 O31 1.165(15) 2_576
C33 C34 1.433(9) .
C33 C35 1.81(2) 2_576
C34 O31 1.028(14) 2_576
C34 C35 1.544(9) .
C34 C32 1.744(18) 2_576
C35 C32 0.74(3) 2_576
C35 O31 1.249(17) 2_576
C35 C33 1.81(2) 2_576

loop_
_geom_torsion_atom_site_label_1
_geom_torsion_atom_site_label_2
_geom_torsion_atom_site_label_3
_geom_torsion_atom_site_label_4
_geom_torsion
_geom_torsion_site_symmetry_1
_geom_torsion_site_symmetry_4
C6 N1 C2 C3 0.5(3) . .
B21 N1 C2 C3 172.1(2) 2_576 .
N1 C2 C3 C4 -0.8(4) . .
C2 C3 C4 C5 0.9(3) . .
C2 C3 C4 B1 -171.9(2) . .
C3 C4 C5 C6 -0.8(4) . .
B1 C4 C5 C6 171.5(2) . .
C2 N1 C6 C5 -0.3(4) . .
B21 N1 C6 C5 -172.1(2) 2_576 .
C4 C5 C6 N1 0.5(4) . .
C5 C4 B1 C9 145.4(2) . .
C3 C4 B1 C9 -42.8(3) . .
C5 C4 B1 N11 29.3(3) . .
C3 C4 B1 N11 -158.9(2) . .
C5 C4 B1 C7 -90.6(3) . .
C3 C4 B1 C7 81.3(3) . .
C10 C9 B1 C4 -171.5(3) . .
C10 C9 B1 N11 -53.0(3) . .
C10 C9 B1 C7 67.7(3) . .
C8 C7 B1 C4 51.1(3) . .
C8 C7 B1 C9 175.5(2) . .
C8 C7 B1 N11 -67.3(3) . .
C4 B1 N11 C12 -136.0(2) . .
C9 B1 N11 C12 102.7(3) . .
C7 B1 N11 C12 -18.9(3) . .
C4 B1 N11 C16 54.1(3) . .
C9 B1 N11 C16 -67.1(3) . .
C7 B1 N11 C16 171.2(2) . .
C16 N11 C12 C13 0.9(3) . .
B1 N11 C12 C13 -169.3(2) . .
N11 C12 C13 C14 0.7(4) . .
C12 C13 C14 C15 -1.7(3) . .
C12 C13 C14 B11 172.5(2) . .
C13 C14 C15 C16 1.2(4) . .
B11 C14 C15 C16 -172.7(2) . .
C12 N11 C16 C15 -1.4(4) . .
B1 N11 C16 C15 169.1(2) . .
C14 C15 C16 N11 0.3(4) . .
C20 C19 B11 C14 -49.2(3) . .
C20 C19 B11 C17 -172.7(3) . .
C20 C19 B11 N21 69.5(3) . .
C13 C14 B11 C19 -83.7(3) . .
C15 C14 B11 C19 89.8(3) . .
C13 C14 B11 C17 38.7(3) . .
C15 C14 B11 C17 -147.8(2) . .
C13 C14 B11 N21 154.7(2) . .
C15 C14 B11 N21 -31.8(3) . .
C18 C17 B11 C19 -67.3(3) . .
C18 C17 B11 C14 171.9(2) . .
C18 C17 B11 N21 54.6(3) . .
C19 B11 N21 C22 20.5(3) . .
C14 B11 N21 C22 139.3(2) . .
C17 B11 N21 C22 -100.3(3) . .
C19 B11 N21 C26 -169.7(2) . .
C14 B11 N21 C26 -50.9(3) . .
C17 B11 N21 C26 69.5(2) . .
C26 N21 C22 C23 0.5(4) . .
B11 N21 C22 C23 170.6(2) . .
N21 C22 C23 C24 -0.8(4) . .
C22 C23 C24 C25 0.5(3) . .
C22 C23 C24 B21 -171.9(2) . .
C23 C24 C25 C26 0.0(3) . .
B21 C24 C25 C26 172.1(2) . .
C22 N21 C26 C25 0.0(3) . .
B11 N21 C26 C25 -170.4(2) . .
C24 C25 C26 N21 -0.3(4) . .
C23 C24 B21 N1 -156.8(2) . 2_576
C25 C24 B21 N1 31.7(3) . 2_576
C23 C24 B21 C27 83.8(3) . .
C25 C24 B21 C27 -87.7(3) . .
C23 C24 B21 C29 -40.3(3) . .
C25 C24 B21 C29 148.2(2) . .
C28 C27 B21 C24 57.5(3) . .
C28 C27 B21 N1 -61.0(3) . 2_576
C28 C27 B21 C29 179.7(2) . .
C30 C29 B21 C24 -168.9(3) . .
C30 C29 B21 N1 -50.7(4) . 2_576
C30 C29 B21 C27 70.9(4) . .
C34 O31 C32 C35 -87(2) 2_576 2_576
C33 O31 C32 C35 -127(6) 2_576 2_576
C32 O31 C32 C35 102(2) 2_576 2_576
O31 O31 C32 C35 102(2) 2_576 2_576
C35 O31 C32 C35 127.0(16) . 2_576
C34 O31 C32 O31 171(2) 2_576 2_576
C33 O31 C32 O31 131(5) 2_576 2_576
C35 O31 C32 O31 -102(2) 2_576 2_576
C32 O31 C32 O31 0.000(1) 2_576 2_576
C35 O31 C32 O31 24.9(12) . 2_576
C34 O31 C32 C33 -179.1(17) 2_576 .
C33 O31 C32 C33 141(4) 2_576 .
C35 O31 C32 C33 -92(2) 2_576 .
C32 O31 C32 C33 10.3(14) 2_576 .
O31 O31 C32 C33 10.3(14) 2_576 .
C35 O31 C32 C33 35.1(16) . .
C33 O31 C32 C34 -39(4) 2_576 2_576
C35 O31 C32 C34 87(2) 2_576 2_576
C32 O31 C32 C34 -171(2) 2_576 2_576
O31 O31 C32 C34 -171(2) 2_576 2_576
C35 O31 C32 C34 -145.8(16) . 2_576
C35 C32 C33 O31 -70.8(18) 2_576 2_576
O31 C32 C33 O31 -12.2(17) . 2_576
C34 C32 C33 O31 -13(3) 2_576 2_576
C35 C32 C33 C34 -68(2) 2_576 .
O31 C32 C33 C34 2.8(13) 2_576 .
O31 C32 C33 C34 -9.4(19) . .
C34 C32 C33 C34 -10(3) 2_576 .
O31 C32 C33 C35 70.8(18) 2_576 2_576
O31 C32 C33 C35 58.6(16) . 2_576
C34 C32 C33 C35 58(2) 2_576 2_576
C32 C33 C34 O31 -3.4(16) . 2_576
C35 C33 C34 O31 -25.4(12) 2_576 2_576
O31 C33 C34 C35 -15.9(17) 2_576 .
C32 C33 C34 C35 -19.4(18) . .
C35 C33 C34 C35 -41.4(18) 2_576 .
O31 C33 C34 C32 9.8(15) 2_576 2_576
C32 C33 C34 C32 6(2) . 2_576
C35 C33 C34 C32 -15.6(15) 2_576 2_576
C34 O31 C35 C32 132(3) 2_576 2_576
C33 O31 C35 C32 63.4(19) 2_576 2_576
C35 O31 C35 C32 -107(2) 2_576 2_576
O31 O31 C35 C32 -107(2) 2_576 2_576
C32 O31 C35 C32 -132.8(14) . 2_576
C34 O31 C35 O31 -121(3) 2_576 2_576
C33 O31 C35 O31 170(2) 2_576 2_576
C35 O31 C35 O31 0.000(2) 2_576 2_576
C32 O31 C35 O31 107(2) 2_576 2_576
C32 O31 C35 O31 -26.2(12) . 2_576
C34 O31 C35 C34 -140.5(18) 2_576 .
C33 O31 C35 C34 151.0(16) 2_576 .
C35 O31 C35 C34 -19.1(12) 2_576 .
C32 O31 C35 C34 88(2) 2_576 .
O31 O31 C35 C34 -19.1(12) 2_576 .
C32 O31 C35 C34 -45.2(14) . .
C34 O31 C35 C33 68(2) 2_576 2_576
C35 O31 C35 C33 -170(2) 2_576 2_576
C32 O31 C35 C33 -63.4(19) 2_576 2_576
O31 O31 C35 C33 -170(2) 2_576 2_576
C32 O31 C35 C33 163.8(16) . 2_576
O31 C34 C35 C32 92(2) 2_576 2_576
C33 C34 C35 C32 108.0(19) . 2_576
C33 C34 C35 O31 15.9(16) . 2_576
C32 C34 C35 O31 -92(2) 2_576 2_576
O31 C34 C35 O31 26.4(17) 2_576 .
C33 C34 C35 O31 42.3(17) . .
C32 C34 C35 O31 -65.6(16) 2_576 .
O31 C34 C35 C33 52.4(18) 2_576 2_576
C33 C34 C35 C33 68(2) . 2_576
C32 C34 C35 C33 -39.6(15) 2_576 2_576
